data_7129637
loop_
_publ_author_name
'Mondal, Biplab'
'Jagadeesh, Chenna'
'Das, Dinabandhu'
'Saha, Jaideep'

_publ_section_title
;
 An acid-promoted pseudocine substitution manifold of
 \g-aminocyclopentenone enables divergent access to polycyclic indole
 derivatives
;
_journal_name_full 'Chemical Communications'
_journal_paper_doi 10.1039/D1CC06883K
_journal_year 2022
_chemical_formula_sum 'C29 H30 Cl3 N O7'
_chemical_formula_weight 610.89
_space_group_crystal_system monoclinic
_space_group_IT_number 14
_space_group_name_Hall '-P 2ybc'
_space_group_name_H-M_alt 'P 1 21/c 1'
_atom_sites_solution_hydrogens mixed
_audit_creation_method SHELXL-2018/3
_audit_update_record
;
2021-11-02 deposited with the CCDC.	2022-01-10 downloaded from the CCDC.
;
_cell_angle_alpha 90
_cell_angle_beta 93.195(5)
_cell_angle_gamma 90
_cell_formula_units_Z 4
_cell_length_a 13.518(2)
_cell_length_b 8.3005(13)
_cell_length_c 25.702(4)
_cell_measurement_reflns_used 9966
_cell_measurement_temperature 298(2)
_cell_measurement_theta_max 27.37
_cell_measurement_theta_min 2.58
_cell_volume 2879.4(8)
_computing_cell_refinement 'Bruker SAINT'
_computing_data_collection 'Bruker APEX3'
_computing_data_reduction 'Bruker SAINT'
_computing_molecular_graphics 'X-Seed (Barbour 2017)'
_computing_structure_refinement 'SHELXL-2018/3 (Sheldrick, 2015)'
_computing_structure_solution 'SHELXT 2018 (Sheldrick, 2015)'
_diffrn_ambient_temperature 298(2)
_diffrn_measured_fraction_theta_full 0.999
_diffrn_measured_fraction_theta_max 0.995
_diffrn_measurement_device_type 'Bruker APEX-III Photon 100 detector'
_diffrn_measurement_method 'phi and omega scans'
_diffrn_radiation_type MoK\a
_diffrn_radiation_wavelength 0.71073
_diffrn_reflns_av_R_equivalents 0.0522
_diffrn_reflns_av_unetI/netI 0.0282
_diffrn_reflns_Laue_measured_fraction_full 0.999
_diffrn_reflns_Laue_measured_fraction_max 0.995
_diffrn_reflns_limit_h_max 18
_diffrn_reflns_limit_h_min -18
_diffrn_reflns_limit_k_max 11
_diffrn_reflns_limit_k_min -11
_diffrn_reflns_limit_l_max 32
_diffrn_reflns_limit_l_min -34
_diffrn_reflns_number 68765
_diffrn_reflns_point_group_measured_fraction_full 0.999
_diffrn_reflns_point_group_measured_fraction_max 0.995
_diffrn_reflns_theta_full 25.000
_diffrn_reflns_theta_max 28.424
_diffrn_reflns_theta_min 2.128
_diffrn_source microfocus
_exptl_absorpt_coefficient_mu 0.366
_exptl_absorpt_correction_type multi-scan
_exptl_absorpt_process_details SADABS
_exptl_crystal_colour colorless
_exptl_crystal_density_diffrn 1.409
_exptl_crystal_description block
_exptl_crystal_F_000 1272
_exptl_crystal_size_max 0.480
_exptl_crystal_size_mid 0.230
_exptl_crystal_size_min 0.120
_exptl_transmission_factor_max 0.7457
_exptl_transmission_factor_min 0.7214
_refine_diff_density_max 0.395
_refine_diff_density_min -0.451
_refine_diff_density_rms 0.050
_refine_ls_extinction_method none
_refine_ls_goodness_of_fit_ref 1.051
_refine_ls_hydrogen_treatment mixed
_refine_ls_matrix_type full
_refine_ls_number_parameters 394
_refine_ls_number_reflns 7206
_refine_ls_number_restraints 3
_refine_ls_restrained_S_all 1.051
_refine_ls_R_factor_all 0.0889
_refine_ls_R_factor_gt 0.0670
_refine_ls_shift/su_max 0.000
_refine_ls_shift/su_mean 0.000
_refine_ls_structure_factor_coef Fsqd
_refine_ls_weighting_details 'w=1/[\s^2^(Fo^2^)+(0.0616P)^2^+2.3861P] where P=(Fo^2^+2Fc^2^)/3'
_refine_ls_weighting_scheme calc
_refine_ls_wR_factor_gt 0.1542
_refine_ls_wR_factor_ref 0.1665
_reflns_Friedel_coverage 0.000
_reflns_number_gt 5484
_reflns_number_total 7206
_reflns_threshold_expression 'I > 2\s(I)'
_cod_data_source_file d1cc06883k2.cif
_cod_data_source_block bm728
_cod_original_sg_symbol_H-M 'P 21/c'
_cod_database_code 7129637
_shelx_shelxl_version_number 2018/3
_shelx_space_group_comment
;
The symmetry employed for this shelxl refinement is uniquely defined
by the following loop, which should always be used as a source of
symmetry information in preference to the above space-group names.
They are only intended as comments.
;
_shelx_estimated_absorpt_t_min 0.844
_shelx_estimated_absorpt_t_max 0.957

loop_
_space_group_symop_operation_xyz
'x, y, z'
'-x, y+1/2, -z+1/2'
'-x, -y, -z'
'x, -y-1/2, z-1/2'

loop_
_atom_site_label
_atom_site_type_symbol
_atom_site_fract_x
_atom_site_fract_y
_atom_site_fract_z
_atom_site_U_iso_or_equiv
_atom_site_adp_type
_atom_site_occupancy
_atom_site_site_symmetry_order
_atom_site_calc_flag
_atom_site_refinement_flags_posn
_atom_site_refinement_flags_adp
_atom_site_refinement_flags_occupancy
_atom_site_disorder_assembly
_atom_site_disorder_group
Cl1 Cl 0.54331(12) 0.6399(2) 0.26489(5) 0.1066(6) Uani 0.844(3) 1 d . . P A 1
Cl3 Cl 0.72565(11) 0.7929(3) 0.29144(9) 0.1273(8) Uani 0.844(3) 1 d . . P A 1
Cl2 Cl 0.5516(2) 0.8959(2) 0.33940(8) 0.1549(10) Uani 0.844(3) 1 d . . P A 1
C29 C 0.6120(3) 0.7364(4) 0.31470(13) 0.0742(9) Uani 0.844(3) 1 d . . P A 1
H29 H 0.624969 0.658557 0.342922 0.089 Uiso 0.844(3) 1 calc R U P A 1
Cl1A Cl 0.7005(13) 0.673(2) 0.2719(5) 0.305(17) Uani 0.156(3) 1 d D . P A 2
Cl2A Cl 0.7168(14) 0.847(3) 0.3356(7) 0.49(4) Uani 0.156(3) 1 d D . P A 2
Cl3A Cl 0.5160(14) 0.865(3) 0.2924(10) 0.39(2) Uani 0.156(3) 1 d D . P A 2
C29A C 0.6120(3) 0.7364(4) 0.31470(13) 0.0742(9) Uani 0.156(3) 1 d D . P A 2
H29A H 0.6250(3) 0.6586(4) 0.34292(13) 0.089 Uiso 0.156(3) 1 d . U P A 2
O7 O 0.23619(15) 0.6448(2) 0.28365(6) 0.0513(5) Uani 1 1 d . . . . .
O1 O 0.30311(14) 0.0986(2) 0.44520(7) 0.0521(4) Uani 1 1 d . . . . .
O5 O 0.05001(12) 0.6114(2) 0.35003(7) 0.0500(4) Uani 1 1 d . . . . .
O2 O -0.05900(14) 0.0117(2) 0.32216(7) 0.0560(5) Uani 1 1 d . . . . .
N1 N 0.46997(13) 0.6666(2) 0.44757(7) 0.0342(4) Uani 1 1 d . . . . .
O3 O -0.16311(13) 0.0222(3) 0.40279(8) 0.0601(5) Uani 1 1 d . . . . .
O4 O 0.08761(14) 0.6741(3) 0.43243(7) 0.0675(6) Uani 1 1 d . . . . .
O6 O 0.24174(19) 0.8678(2) 0.33051(8) 0.0704(6) Uani 1 1 d . . . . .
C6 C 0.52036(16) 0.4626(2) 0.39754(8) 0.0329(4) Uani 1 1 d . . . . .
C18 C 0.23703(15) 0.4374(2) 0.36408(7) 0.0293(4) Uani 1 1 d . . . . .
H18 H 0.193603 0.407581 0.333813 0.035 Uiso 1 1 calc R U . . .
C21 C 0.38935(15) 0.6105(2) 0.41813(8) 0.0314(4) Uani 1 1 d . . . . .
C7 C 0.41637(15) 0.4855(2) 0.38745(8) 0.0310(4) Uani 1 1 d . . . . .
C11 C 0.21144(15) 0.3279(2) 0.41038(8) 0.0312(4) Uani 1 1 d . . . . .
H11 H 0.220888 0.390438 0.442624 0.037 Uiso 1 1 calc R U . . .
C1 C 0.55120(16) 0.5774(3) 0.43560(8) 0.0334(4) Uani 1 1 d . . . . .
C8 C 0.34500(15) 0.3943(2) 0.35200(8) 0.0314(4) Uani 1 1 d . . . . .
H8 H 0.356958 0.415753 0.315389 0.038 Uiso 1 1 calc R U . . .
C12 C 0.10876(16) 0.2558(2) 0.40843(8) 0.0327(4) Uani 1 1 d . . . . .
C13 C 0.07276(16) 0.1710(3) 0.36441(8) 0.0351(5) Uani 1 1 d . . . . .
H13 H 0.110699 0.165185 0.335371 0.042 Uiso 1 1 calc R U . . .
C19 C 0.22051(15) 0.6184(2) 0.37568(8) 0.0308(4) Uani 1 1 d . . . . .
C10 C 0.29035(16) 0.1957(2) 0.41093(8) 0.0352(5) Uani 1 1 d . . . . .
C20 C 0.28823(16) 0.6793(3) 0.42137(8) 0.0347(4) Uani 1 1 d . . . . .
H20A H 0.291665 0.796025 0.420375 0.042 Uiso 1 1 calc R U . . .
H20B H 0.261209 0.647957 0.454046 0.042 Uiso 1 1 calc R U . . .
C25 C 0.11231(16) 0.6416(3) 0.39022(9) 0.0367(5) Uani 1 1 d . . . . .
C27 C 0.23561(16) 0.7255(3) 0.32791(9) 0.0359(5) Uani 1 1 d . . . . .
C14 C -0.01790(17) 0.0961(3) 0.36343(9) 0.0384(5) Uani 1 1 d . . . . .
C9 C 0.34968(17) 0.2134(3) 0.36358(9) 0.0392(5) Uani 1 1 d . . . . .
H9A H 0.320607 0.151581 0.334584 0.047 Uiso 1 1 calc R U . . .
H9B H 0.417541 0.178435 0.370750 0.047 Uiso 1 1 calc R U . . .
C5 C 0.59220(17) 0.3610(3) 0.37775(9) 0.0412(5) Uani 1 1 d . . . . .
H5 H 0.574149 0.284773 0.352451 0.049 Uiso 1 1 calc R U . . .
C15 C -0.07512(17) 0.1022(3) 0.40746(10) 0.0428(5) Uani 1 1 d . . . . .
C2 C 0.64900(17) 0.5912(3) 0.45443(9) 0.0431(5) Uani 1 1 d . . . . .
H2 H 0.667960 0.666656 0.479812 0.052 Uiso 1 1 calc R U . . .
C17 C 0.05101(18) 0.2628(3) 0.45091(9) 0.0430(5) Uani 1 1 d . . . . .
H17 H 0.073586 0.320012 0.480347 0.052 Uiso 1 1 calc R U . . .
C16 C -0.04036(19) 0.1859(3) 0.45054(10) 0.0485(6) Uani 1 1 d . . . . .
H16 H -0.078017 0.191423 0.479688 0.058 Uiso 1 1 calc R U . . .
C22 C 0.4696(2) 0.7987(3) 0.48427(10) 0.0465(6) Uani 1 1 d . . . . .
H22A H 0.430289 0.885421 0.469550 0.070 Uiso 1 1 calc R U . . .
H22B H 0.536218 0.835351 0.491743 0.070 Uiso 1 1 calc R U . . .
H22C H 0.442000 0.762867 0.515893 0.070 Uiso 1 1 calc R U . . .
C4 C 0.68918(19) 0.3746(3) 0.39588(10) 0.0499(6) Uani 1 1 d . . . . .
H4 H 0.736872 0.307505 0.382714 0.060 Uiso 1 1 calc R U . . .
C3 C 0.71695(18) 0.4885(3) 0.43399(10) 0.0506(6) Uani 1 1 d . . . . .
H3 H 0.783065 0.495239 0.445886 0.061 Uiso 1 1 calc R U . . .
C23 C -0.0062(2) 0.0049(4) 0.27632(10) 0.0633(8) Uani 1 1 d . . . . .
H23A H 0.006189 0.112331 0.264450 0.095 Uiso 1 1 calc R U . . .
H23B H -0.044544 -0.052623 0.249826 0.095 Uiso 1 1 calc R U . . .
H23C H 0.055718 -0.049535 0.283542 0.095 Uiso 1 1 calc R U . . .
C28 C 0.2495(3) 0.7379(4) 0.23709(11) 0.0653(8) Uani 1 1 d . . . . .
H28A H 0.198200 0.817756 0.233209 0.098 Uiso 1 1 calc R U . . .
H28B H 0.246086 0.667862 0.207326 0.098 Uiso 1 1 calc R U . . .
H28C H 0.312930 0.790070 0.239789 0.098 Uiso 1 1 calc R U . . .
C26 C -0.05369(19) 0.6109(4) 0.36101(13) 0.0661(8) Uani 1 1 d . . . . .
H26A H -0.064984 0.531860 0.387296 0.099 Uiso 1 1 calc R U . . .
H26B H -0.092857 0.585120 0.329820 0.099 Uiso 1 1 calc R U . . .
H26C H -0.072112 0.715413 0.373219 0.099 Uiso 1 1 calc R U . . .
C24 C -0.2144(2) 0.0008(5) 0.44938(14) 0.0766(10) Uani 1 1 d . . . . .
H24A H -0.170913 -0.048844 0.475501 0.115 Uiso 1 1 calc R U . . .
H24B H -0.271094 -0.066968 0.442260 0.115 Uiso 1 1 calc R U . . .
H24C H -0.235605 0.103613 0.461689 0.115 Uiso 1 1 calc R U . . .

loop_
_atom_site_aniso_label
_atom_site_aniso_U_11
_atom_site_aniso_U_22
_atom_site_aniso_U_33
_atom_site_aniso_U_23
_atom_site_aniso_U_13
_atom_site_aniso_U_12
Cl1 0.1134(11) 0.1358(13) 0.0687(7) 0.0057(7) -0.0112(6) -0.0519(9)
Cl3 0.0755(9) 0.1597(17) 0.1434(17) 0.0690(14) -0.0233(8) -0.0347(9)
Cl2 0.265(3) 0.0918(11) 0.1111(13) 0.0165(9) 0.0384(15) 0.0757(14)
C29 0.097(3) 0.065(2) 0.0594(18) 0.0159(16) -0.0027(17) -0.0089(18)
Cl1A 0.63(5) 0.199(17) 0.095(8) 0.047(10) 0.068(16) 0.17(2)
Cl2A 1.03(10) 0.29(3) 0.157(15) -0.024(16) 0.19(3) -0.34(5)
Cl3A 0.193(18) 0.74(7) 0.25(2) 0.03(3) 0.054(17) 0.06(3)
C29A 0.097(3) 0.065(2) 0.0594(18) 0.0159(16) -0.0027(17) -0.0089(18)
O7 0.0815(13) 0.0385(9) 0.0344(8) 0.0049(7) 0.0091(8) -0.0020(9)
O1 0.0598(11) 0.0426(10) 0.0531(10) 0.0126(8) -0.0050(8) 0.0051(8)
O5 0.0333(8) 0.0722(12) 0.0440(9) -0.0009(8) -0.0016(7) 0.0010(8)
O2 0.0519(10) 0.0659(12) 0.0495(10) -0.0114(9) -0.0017(8) -0.0199(9)
N1 0.0380(10) 0.0276(8) 0.0361(9) -0.0056(7) -0.0062(7) -0.0007(7)
O3 0.0427(10) 0.0681(13) 0.0705(12) 0.0032(10) 0.0122(9) -0.0176(9)
O4 0.0501(11) 0.1012(17) 0.0520(11) -0.0288(11) 0.0094(9) 0.0072(11)
O6 0.1222(19) 0.0286(9) 0.0601(12) 0.0039(8) 0.0014(12) -0.0103(10)
C6 0.0359(11) 0.0286(10) 0.0343(10) 0.0035(8) 0.0017(8) -0.0017(8)
C18 0.0351(10) 0.0256(9) 0.0268(9) -0.0025(8) -0.0018(7) -0.0034(8)
C21 0.0357(10) 0.0253(9) 0.0327(10) -0.0024(8) -0.0023(8) -0.0025(8)
C7 0.0344(10) 0.0248(9) 0.0336(10) -0.0022(8) 0.0012(8) -0.0013(8)
C11 0.0381(11) 0.0277(10) 0.0274(9) -0.0032(8) -0.0016(8) -0.0023(8)
C1 0.0364(11) 0.0304(10) 0.0332(10) 0.0030(8) -0.0016(8) -0.0034(8)
C8 0.0381(11) 0.0255(9) 0.0308(9) -0.0047(8) 0.0034(8) -0.0017(8)
C12 0.0388(11) 0.0296(10) 0.0296(10) 0.0008(8) 0.0019(8) -0.0015(8)
C13 0.0377(11) 0.0364(11) 0.0315(10) -0.0005(9) 0.0050(8) -0.0029(9)
C19 0.0328(10) 0.0265(9) 0.0326(10) -0.0034(8) -0.0018(8) 0.0018(8)
C10 0.0398(11) 0.0256(10) 0.0393(11) -0.0015(9) -0.0059(9) -0.0044(8)
C20 0.0396(11) 0.0272(10) 0.0366(11) -0.0082(8) -0.0026(9) 0.0019(8)
C25 0.0380(11) 0.0326(11) 0.0396(11) -0.0012(9) 0.0030(9) 0.0038(9)
C27 0.0374(11) 0.0302(10) 0.0399(11) 0.0010(9) -0.0011(9) -0.0002(9)
C14 0.0399(12) 0.0352(11) 0.0397(11) -0.0006(9) -0.0008(9) -0.0040(9)
C9 0.0421(12) 0.0272(10) 0.0483(12) -0.0085(9) 0.0035(10) -0.0013(9)
C5 0.0440(13) 0.0380(12) 0.0423(12) 0.0008(10) 0.0077(10) 0.0032(10)
C15 0.0368(12) 0.0416(12) 0.0505(13) 0.0063(10) 0.0076(10) -0.0046(10)
C2 0.0413(12) 0.0469(13) 0.0403(12) 0.0043(10) -0.0052(9) -0.0050(10)
C17 0.0501(14) 0.0452(13) 0.0340(11) -0.0045(10) 0.0051(10) -0.0027(11)
C16 0.0501(14) 0.0540(15) 0.0430(13) 0.0010(11) 0.0166(11) -0.0026(12)
C22 0.0545(14) 0.0357(12) 0.0476(13) -0.0140(10) -0.0129(11) -0.0009(10)
C4 0.0407(13) 0.0567(16) 0.0530(14) 0.0036(12) 0.0095(11) 0.0108(11)
C3 0.0346(12) 0.0647(17) 0.0522(14) 0.0068(13) -0.0013(10) 0.0009(11)
C23 0.0699(19) 0.075(2) 0.0437(14) -0.0189(14) -0.0035(13) -0.0120(16)
C28 0.094(2) 0.0582(17) 0.0450(14) 0.0159(13) 0.0165(14) 0.0023(16)
C26 0.0325(13) 0.091(2) 0.0744(19) 0.0018(17) 0.0014(12) 0.0013(14)
C24 0.0582(18) 0.085(2) 0.089(2) 0.0269(19) 0.0227(17) -0.0168(17)

loop_
_atom_type_symbol
_atom_type_description
_atom_type_scat_dispersion_real
_atom_type_scat_dispersion_imag
_atom_type_scat_source
C C 0.0033 0.0016 'International Tables Vol C Tables 4.2.6.8 and 6.1.1.4'
H H 0.0000 0.0000 'International Tables Vol C Tables 4.2.6.8 and 6.1.1.4'
N N 0.0061 0.0033 'International Tables Vol C Tables 4.2.6.8 and 6.1.1.4'
O O 0.0106 0.0060 'International Tables Vol C Tables 4.2.6.8 and 6.1.1.4'
Cl Cl 0.1484 0.1585 'International Tables Vol C Tables 4.2.6.8 and 6.1.1.4'

loop_
_geom_angle_atom_site_label_1
_geom_angle_atom_site_label_2
_geom_angle_atom_site_label_3
_geom_angle
_geom_angle_site_symmetry_1
_geom_angle_site_symmetry_3
_geom_angle_publ_flag
Cl2 C29 Cl1 112.8(2) . . ?
Cl2 C29 Cl3 111.7(2) . . ?
Cl1 C29 Cl3 108.5(2) . . ?
Cl2 C29 H29 107.9 . . ?
Cl1 C29 H29 107.9 . . ?
Cl3 C29 H29 107.9 . . ?
Cl2A C29A Cl1A 77.3(11) . . ?
Cl2A C29A Cl3A 110.7(14) . . ?
Cl1A C29A Cl3A 119.8(9) . . ?
Cl2A C29A H29A 90.7(7) . . ?
Cl1A C29A H29A 99.7(5) . . ?
Cl3A C29A H29A 137.9(8) . . ?
C27 O7 C28 116.7(2) . . ?
C25 O5 C26 115.5(2) . . ?
C14 O2 C23 117.8(2) . . ?
C21 N1 C1 108.27(17) . . ?
C21 N1 C22 125.80(19) . . ?
C1 N1 C22 125.92(18) . . ?
C15 O3 C24 116.7(2) . . ?
C5 C6 C1 118.3(2) . . ?
C5 C6 C7 135.1(2) . . ?
C1 C6 C7 106.60(18) . . ?
C19 C18 C8 114.18(16) . . ?
C19 C18 C11 112.30(16) . . ?
C8 C18 C11 105.71(16) . . ?
C19 C18 H18 108.1 . . ?
C8 C18 H18 108.1 . . ?
C11 C18 H18 108.1 . . ?
C7 C21 N1 110.27(18) . . ?
C7 C21 C20 126.90(18) . . ?
N1 C21 C20 122.82(18) . . ?
C21 C7 C6 106.78(18) . . ?
C21 C7 C8 123.52(19) . . ?
C6 C7 C8 129.69(18) . . ?
C12 C11 C10 110.80(17) . . ?
C12 C11 C18 116.77(16) . . ?
C10 C11 C18 104.02(16) . . ?
C12 C11 H11 108.3 . . ?
C10 C11 H11 108.3 . . ?
C18 C11 H11 108.3 . . ?
N1 C1 C2 129.5(2) . . ?
N1 C1 C6 108.07(18) . . ?
C2 C1 C6 122.4(2) . . ?
C7 C8 C9 111.07(18) . . ?
C7 C8 C18 110.10(16) . . ?
C9 C8 C18 102.52(16) . . ?
C7 C8 H8 111.0 . . ?
C9 C8 H8 111.0 . . ?
C18 C8 H8 111.0 . . ?
C17 C12 C13 118.4(2) . . ?
C17 C12 C11 121.14(19) . . ?
C13 C12 C11 120.32(18) . . ?
C14 C13 C12 120.9(2) . . ?
C14 C13 H13 119.6 . . ?
C12 C13 H13 119.6 . . ?
C20 C19 C27 108.67(17) . . ?
C20 C19 C25 107.88(17) . . ?
C27 C19 C25 106.92(17) . . ?
C20 C19 C18 112.38(16) . . ?
C27 C19 C18 112.30(16) . . ?
C25 C19 C18 108.46(16) . . ?
O1 C10 C9 126.8(2) . . ?
O1 C10 C11 124.1(2) . . ?
C9 C10 C11 109.01(17) . . ?
C21 C20 C19 109.96(16) . . ?
C21 C20 H20A 109.7 . . ?
C19 C20 H20A 109.7 . . ?
C21 C20 H20B 109.7 . . ?
C19 C20 H20B 109.7 . . ?
H20A C20 H20B 108.2 . . ?
O4 C25 O5 124.1(2) . . ?
O4 C25 C19 124.8(2) . . ?
O5 C25 C19 111.05(18) . . ?
O6 C27 O7 123.4(2) . . ?
O6 C27 C19 122.8(2) . . ?
O7 C27 C19 113.68(18) . . ?
O2 C14 C13 124.9(2) . . ?
O2 C14 C15 115.2(2) . . ?
C13 C14 C15 119.9(2) . . ?
C10 C9 C8 103.62(17) . . ?
C10 C9 H9A 111.0 . . ?
C8 C9 H9A 111.0 . . ?
C10 C9 H9B 111.0 . . ?
C8 C9 H9B 111.0 . . ?
H9A C9 H9B 109.0 . . ?
C4 C5 C6 119.7(2) . . ?
C4 C5 H5 120.2 . . ?
C6 C5 H5 120.2 . . ?
O3 C15 C16 125.3(2) . . ?
O3 C15 C14 115.4(2) . . ?
C16 C15 C14 119.3(2) . . ?
C3 C2 C1 117.3(2) . . ?
C3 C2 H2 121.4 . . ?
C1 C2 H2 121.4 . . ?
C12 C17 C16 121.2(2) . . ?
C12 C17 H17 119.4 . . ?
C16 C17 H17 119.4 . . ?
C15 C16 C17 120.3(2) . . ?
C15 C16 H16 119.9 . . ?
C17 C16 H16 119.9 . . ?
N1 C22 H22A 109.5 . . ?
N1 C22 H22B 109.5 . . ?
H22A C22 H22B 109.5 . . ?
N1 C22 H22C 109.5 . . ?
H22A C22 H22C 109.5 . . ?
H22B C22 H22C 109.5 . . ?
C5 C4 C3 120.6(2) . . ?
C5 C4 H4 119.7 . . ?
C3 C4 H4 119.7 . . ?
C2 C3 C4 121.8(2) . . ?
C2 C3 H3 119.1 . . ?
C4 C3 H3 119.1 . . ?
O2 C23 H23A 109.5 . . ?
O2 C23 H23B 109.5 . . ?
H23A C23 H23B 109.5 . . ?
O2 C23 H23C 109.5 . . ?
H23A C23 H23C 109.5 . . ?
H23B C23 H23C 109.5 . . ?
O7 C28 H28A 109.5 . . ?
O7 C28 H28B 109.5 . . ?
H28A C28 H28B 109.5 . . ?
O7 C28 H28C 109.5 . . ?
H28A C28 H28C 109.5 . . ?
H28B C28 H28C 109.5 . . ?
O5 C26 H26A 109.5 . . ?
O5 C26 H26B 109.5 . . ?
H26A C26 H26B 109.5 . . ?
O5 C26 H26C 109.5 . . ?
H26A C26 H26C 109.5 . . ?
H26B C26 H26C 109.5 . . ?
O3 C24 H24A 109.5 . . ?
O3 C24 H24B 109.5 . . ?
H24A C24 H24B 109.5 . . ?
O3 C24 H24C 109.5 . . ?
H24A C24 H24C 109.5 . . ?
H24B C24 H24C 109.5 . . ?

loop_
_geom_bond_atom_site_label_1
_geom_bond_atom_site_label_2
_geom_bond_distance
_geom_bond_site_symmetry_2
_geom_bond_publ_flag
Cl1 C29 1.736(4) . ?
Cl3 C29 1.743(4) . ?
Cl2 C29 1.698(4) . ?
C29 H29 0.9800 . ?
Cl1A C29A 1.749(2) . ?
Cl2A C29A 1.748(2) . ?
Cl3A C29A 1.750(2) . ?
C29A H29A 0.9800 . ?
O7 C27 1.321(3) . ?
O7 C28 1.444(3) . ?
O1 C10 1.199(3) . ?
O5 C25 1.320(3) . ?
O5 C26 1.445(3) . ?
O2 C14 1.363(3) . ?
O2 C23 1.412(3) . ?
N1 C21 1.373(3) . ?
N1 C1 1.373(3) . ?
N1 C22 1.446(3) . ?
O3 C15 1.362(3) . ?
O3 C24 1.428(3) . ?
O4 C25 1.184(3) . ?
O6 C27 1.186(3) . ?
C6 C5 1.403(3) . ?
C6 C1 1.412(3) . ?
C6 C7 1.428(3) . ?
C18 C19 1.550(3) . ?
C18 C8 1.551(3) . ?
C18 C11 1.552(3) . ?
C18 H18 0.9800 . ?
C21 C7 1.365(3) . ?
C21 C20 1.488(3) . ?
C7 C8 1.495(3) . ?
C11 C12 1.510(3) . ?
C11 C10 1.530(3) . ?
C11 H11 0.9800 . ?
C1 C2 1.387(3) . ?
C8 C9 1.531(3) . ?
C8 H8 0.9800 . ?
C12 C17 1.378(3) . ?
C12 C13 1.397(3) . ?
C13 C14 1.373(3) . ?
C13 H13 0.9300 . ?
C19 C20 1.534(3) . ?
C19 C27 1.539(3) . ?
C19 C25 1.542(3) . ?
C10 C9 1.502(3) . ?
C20 H20A 0.9700 . ?
C20 H20B 0.9700 . ?
C14 C15 1.407(3) . ?
C9 H9A 0.9700 . ?
C9 H9B 0.9700 . ?
C5 C4 1.371(4) . ?
C5 H5 0.9300 . ?
C15 C16 1.368(4) . ?
C2 C3 1.378(4) . ?
C2 H2 0.9300 . ?
C17 C16 1.390(4) . ?
C17 H17 0.9300 . ?
C16 H16 0.9300 . ?
C22 H22A 0.9600 . ?
C22 H22B 0.9600 . ?
C22 H22C 0.9600 . ?
C4 C3 1.398(4) . ?
C4 H4 0.9300 . ?
C3 H3 0.9300 . ?
C23 H23A 0.9600 . ?
C23 H23B 0.9600 . ?
C23 H23C 0.9600 . ?
C28 H28A 0.9600 . ?
C28 H28B 0.9600 . ?
C28 H28C 0.9600 . ?
C26 H26A 0.9600 . ?
C26 H26B 0.9600 . ?
C26 H26C 0.9600 . ?
C24 H24A 0.9600 . ?
C24 H24B 0.9600 . ?
C24 H24C 0.9600 . ?
